data_8105690
loop_
_publ_author_name
'Zhang, Lilei'
'Mi, Tianyu'

_publ_section_title
;
 The crystal structure of (E)-3-(furan-2-yl)acrylonitrile, C7H5NO
;
_journal_issue 3
_journal_name_full 'Zeitschrift f\"ur Kristallographie - New Crystal Structures'
_journal_page_first 339
_journal_page_last 340
_journal_paper_doi 10.1515/ncrs-2022-0036
_journal_volume 237
_journal_year 2022
_chemical_formula_moiety 'C7 H5 N O'
_chemical_formula_sum 'C7 H5 N O'
_chemical_formula_weight 119.12
_space_group_crystal_system monoclinic
_space_group_IT_number 14
_space_group_name_Hall '-P 2yn'
_space_group_name_H-M_alt 'P 1 21/n 1'
_atom_sites_solution_hydrogens geom
_cell_angle_alpha 90
_cell_angle_beta 102.591(4)
_cell_angle_gamma 90
_cell_formula_units_Z 4
_cell_length_a 3.7589(5)
_cell_length_b 19.493(2)
_cell_length_c 8.4180(10)
_cell_measurement_reflns_used 2165
_cell_measurement_temperature 170
_cell_measurement_theta_max 26.029
_cell_measurement_theta_min 2.691
_cell_volume 601.97(12)
_computing_cell_refinement 'SAINT V8.40A (?, 2016) [1]'
_computing_data_reduction 'SAINT V8.40A (?, 2016) [1]'
_computing_molecular_graphics 'Olex2 1.5 (Dolomanov et al., 2009) [2]'
_computing_publication_material 'Olex2 1.5 (Dolomanov et al., 2009) [2]'
_computing_structure_refinement 'SHELXL 2019/2 (Sheldrick, 2015) [3]'
_computing_structure_solution 'ShelXT (Sheldrick, 2015) [4]'
_diffrn_ambient_temperature 170.00
_diffrn_measured_fraction_theta_full 0.998
_diffrn_measured_fraction_theta_max 0.993
_diffrn_measurement_device_type 'Bruker APEX-II CCD'
_diffrn_measurement_method '\f and \w scans'
_diffrn_radiation_type MoK\a
_diffrn_radiation_wavelength 0.71073
_diffrn_reflns_av_R_equivalents 0.0749
_diffrn_reflns_av_unetI/netI 0.0530
_diffrn_reflns_Laue_measured_fraction_full 0.998
_diffrn_reflns_Laue_measured_fraction_max 0.993
_diffrn_reflns_limit_h_max 4
_diffrn_reflns_limit_h_min -4
_diffrn_reflns_limit_k_max 24
_diffrn_reflns_limit_k_min -24
_diffrn_reflns_limit_l_max 9
_diffrn_reflns_limit_l_min -10
_diffrn_reflns_number 6761
_diffrn_reflns_point_group_measured_fraction_full 0.998
_diffrn_reflns_point_group_measured_fraction_max 0.993
_diffrn_reflns_theta_full 25.242
_diffrn_reflns_theta_max 26.528
_diffrn_reflns_theta_min 2.089
_exptl_absorpt_coefficient_mu 0.090
_exptl_absorpt_correction_T_max 0.7454
_exptl_absorpt_correction_T_min 0.6400
_exptl_absorpt_correction_type multi-scan
_exptl_absorpt_process_details
'SADABS-2016/2 (Bruker,2016/2) was used for absorption correction. wR2(int) was 0.1195 before and 0.0697 after correction. The Ratio of minimum to maximum transmission is 0.8586. The \l/2 correction factor is Not present.'
_exptl_crystal_colour colourless
_exptl_crystal_colour_primary colourless
_exptl_crystal_density_diffrn 1.314
_exptl_crystal_description block
_exptl_crystal_F_000 248
_exptl_crystal_size_max 0.15
_exptl_crystal_size_mid 0.12
_exptl_crystal_size_min 0.08
_refine_diff_density_max 0.237
_refine_diff_density_min -0.287
_refine_diff_density_rms 0.053
_refine_ls_extinction_coef .
_refine_ls_extinction_method none
_refine_ls_goodness_of_fit_ref 1.099
_refine_ls_hydrogen_treatment constr
_refine_ls_matrix_type full
_refine_ls_number_parameters 82
_refine_ls_number_reflns 1253
_refine_ls_number_restraints 0
_refine_ls_restrained_S_all 1.099
_refine_ls_R_factor_all 0.0764
_refine_ls_R_factor_gt 0.0502
_refine_ls_shift/su_max 0.001
_refine_ls_shift/su_mean 0.000
_refine_ls_structure_factor_coef Fsqd
_refine_ls_weighting_details 'w=1/[\s^2^(Fo^2^)+(0.0523P)^2^+0.2154P] where P=(Fo^2^+2Fc^2^)/3'
_refine_ls_weighting_scheme calc
_refine_ls_wR_factor_gt 0.1126
_refine_ls_wR_factor_ref 0.1274
_reflns_Friedel_coverage 0.000
_reflns_Friedel_fraction_full .
_reflns_Friedel_fraction_max .
_reflns_number_gt 945
_reflns_number_total 1253
_reflns_threshold_expression 'I > 2\s(I)'
_cod_data_source_file suppl_j_ncrs-2022-0036_suppl.cif
_cod_data_source_block mo_22020062_0m
_cod_original_cell_volume 601.98(13)
_cod_database_code 8105690
_shelx_space_group_comment
;
The symmetry employed for this shelxl refinement is uniquely defined
by the following loop, which should always be used as a source of
symmetry information in preference to the above space-group names.
They are only intended as comments.
;
_shelx_estimated_absorpt_t_max 0.993
_shelx_estimated_absorpt_t_min 0.987
_olex2_refinement_description
;
1. Fixed Uiso
 At 1.2 times of:
  All C(H) groups
2.a Aromatic/amide H refined with riding coordinates:
 C1(H1), C2(H2), C3(H3), C5(H5), C6(H6)
;
_olex2_submission_special_instructions 'No special instructions were received'

loop_
_space_group_symop_operation_xyz
'x, y, z'
'-x+1/2, y+1/2, -z+1/2'
'-x, -y, -z'
'x-1/2, -y-1/2, z-1/2'

loop_
_atom_site_label
_atom_site_type_symbol
_atom_site_fract_x
_atom_site_fract_y
_atom_site_fract_z
_atom_site_U_iso_or_equiv
_atom_site_adp_type
_atom_site_occupancy
_atom_site_site_symmetry_order
_atom_site_calc_flag
_atom_site_refinement_flags_posn
_atom_site_refinement_flags_adp
_atom_site_refinement_flags_occupancy
_atom_site_disorder_assembly
_atom_site_disorder_group
C1 C 0.3952(5) 0.68836(10) 0.7127(2) 0.0279(5) Uani 1 1 d . . . . .
H1 H 0.380367 0.709650 0.812593 0.033 Uiso 1 1 calc R U . . .
C2 C 0.4694(5) 0.72158(10) 0.5732(2) 0.0290(5) Uani 1 1 d . . . . .
H2 H 0.513857 0.769072 0.561137 0.035 Uiso 1 1 calc R U . . .
C3 C 0.4638(6) 0.67189(10) 0.4615(2) 0.0299(5) Uani 1 1 d . . . . .
H3 H 0.504792 0.679362 0.355424 0.036 Uiso 1 1 calc R U . . .
C4 C 0.3496(5) 0.62080(10) 0.6770(2) 0.0242(5) Uani 1 1 d . . . . .
C5 C 0.2630(5) 0.56344(10) 0.7672(2) 0.0249(5) Uani 1 1 d . . . . .
H5 H 0.217764 0.572413 0.871981 0.030 Uiso 1 1 calc R U . . .
C6 C 0.2400(5) 0.49831(10) 0.7170(2) 0.0267(5) Uani 1 1 d . . . . .
H6 H 0.288485 0.487902 0.613531 0.032 Uiso 1 1 calc R U . . .
C7 C 0.1454(5) 0.44370(10) 0.8131(2) 0.0266(5) Uani 1 1 d . . . . .
N1 N 0.0695(5) 0.39881(9) 0.8877(2) 0.0326(5) Uani 1 1 d . . . . .
O1 O 0.3916(4) 0.60939(7) 0.52050(15) 0.0281(4) Uani 1 1 d . . . . .

loop_
_atom_site_aniso_label
_atom_site_aniso_U_11
_atom_site_aniso_U_22
_atom_site_aniso_U_33
_atom_site_aniso_U_23
_atom_site_aniso_U_13
_atom_site_aniso_U_12
C1 0.0269(10) 0.0312(11) 0.0249(10) -0.0048(8) 0.0042(8) -0.0001(8)
C2 0.0277(11) 0.0263(11) 0.0323(11) 0.0018(9) 0.0051(8) -0.0023(8)
C3 0.0350(11) 0.0271(11) 0.0281(10) 0.0052(9) 0.0079(9) -0.0028(9)
C4 0.0246(10) 0.0288(11) 0.0188(9) -0.0011(8) 0.0039(7) 0.0021(8)
C5 0.0234(10) 0.0316(11) 0.0191(9) -0.0003(8) 0.0033(7) 0.0020(8)
C6 0.0289(10) 0.0321(12) 0.0194(9) 0.0018(8) 0.0061(8) 0.0010(8)
C7 0.0295(11) 0.0281(11) 0.0210(9) -0.0025(9) 0.0029(8) 0.0007(8)
N1 0.0394(11) 0.0318(10) 0.0260(9) 0.0014(8) 0.0059(8) -0.0008(8)
O1 0.0383(8) 0.0265(8) 0.0207(7) -0.0005(6) 0.0088(6) -0.0013(6)

loop_
_atom_type_symbol
_atom_type_description
_atom_type_scat_dispersion_real
_atom_type_scat_dispersion_imag
_atom_type_scat_source
C C 0.0033 0.0016 'International Tables Vol C Tables 4.2.6.8 and 6.1.1.4'
H H 0.0000 0.0000 'International Tables Vol C Tables 4.2.6.8 and 6.1.1.4'
N N 0.0061 0.0033 'International Tables Vol C Tables 4.2.6.8 and 6.1.1.4'
O O 0.0106 0.0060 'International Tables Vol C Tables 4.2.6.8 and 6.1.1.4'

loop_
_geom_angle_atom_site_label_1
_geom_angle_atom_site_label_2
_geom_angle_atom_site_label_3
_geom_angle
_geom_angle_site_symmetry_1
_geom_angle_site_symmetry_3
C2 C1 H1 126.3 . .
C4 C1 H1 126.3 . .
C4 C1 C2 107.34(17) . .
C1 C2 H2 127.1 . .
C3 C2 C1 105.85(18) . .
C3 C2 H2 127.1 . .
C2 C3 H3 124.4 . .
C2 C3 O1 111.24(17) . .
O1 C3 H3 124.4 . .
C1 C4 C5 132.56(18) . .
C1 C4 O1 109.49(16) . .
O1 C4 C5 117.93(16) . .
C4 C5 H5 117.2 . .
C6 C5 C4 125.64(18) . .
C6 C5 H5 117.2 . .
C5 C6 H6 118.8 . .
C5 C6 C7 122.44(18) . .
C7 C6 H6 118.8 . .
N1 C7 C6 178.5(2) . .
C3 O1 C4 106.07(15) . .

loop_
_geom_bond_atom_site_label_1
_geom_bond_atom_site_label_2
_geom_bond_distance
_geom_bond_site_symmetry_2
C1 H1 0.9500 .
C1 C2 1.421(3) .
C1 C4 1.353(3) .
C2 H2 0.9500 .
C2 C3 1.347(3) .
C3 H3 0.9500 .
C3 O1 1.365(2) .
C4 C5 1.428(3) .
C4 O1 1.379(2) .
C5 H5 0.9500 .
C5 C6 1.335(3) .
C6 H6 0.9500 .
C6 C7 1.428(3) .
C7 N1 1.149(3) .

loop_
_geom_torsion_atom_site_label_1
_geom_torsion_atom_site_label_2
_geom_torsion_atom_site_label_3
_geom_torsion_atom_site_label_4
_geom_torsion
_geom_torsion_site_symmetry_1
_geom_torsion_site_symmetry_2
_geom_torsion_site_symmetry_3
_geom_torsion_site_symmetry_4
C1 C2 C3 O1 -0.1(2) . . . .
C1 C4 C5 C6 -177.3(2) . . . .
C1 C4 O1 C3 -0.1(2) . . . .
C2 C1 C4 C5 -178.4(2) . . . .
C2 C1 C4 O1 0.0(2) . . . .
C2 C3 O1 C4 0.1(2) . . . .
C4 C1 C2 C3 0.0(2) . . . .
C4 C5 C6 C7 -178.85(18) . . . .
C5 C4 O1 C3 178.66(17) . . . .
O1 C4 C5 C6 4.3(3) . . . .
